data_7213582
loop_
_publ_author_name
'Smith, Tiffany M.'
'Perkins, Kathryn'
'Symester, Diona'
'Freund, Steve R.'
'Vargas, Jose'
'Spinu, Leonard'
'Zubieta, Jon'

_publ_section_title
;
 Solid state coordination chemistry of oxomolybdenum--organodiphosphonate
 materials: consequences of introducing xylyldiphosphonate components
;
_journal_issue 2
_journal_name_full CrystEngComm
_journal_page_first 191
_journal_paper_doi 10.1039/c3ce41728j
_journal_volume 16
_journal_year 2014
_chemical_formula_moiety 'C20 H19 Cu Mo5 N2 O22 P2, C16 H15 Cu N2 O4 P'
_chemical_formula_sum 'C36 H34 Cu2 Mo5 N4 O26 P3'
_chemical_formula_weight 1638.36
_chemical_name_systematic
;
 ?
;
_space_group_crystal_system monoclinic
_space_group_IT_number 15
_space_group_name_Hall '-C 2yc'
_space_group_name_H-M_alt 'C 1 2/c 1'
_symmetry_space_group_name_Hall '-C 2yc'
_symmetry_space_group_name_H-M 'C 1 2/c 1'
_atom_sites_solution_hydrogens mixed
_audit_creation_method SHELXL-2013
_cell_angle_alpha 90
_cell_angle_beta 91.5890(10)
_cell_angle_gamma 90
_cell_formula_units_Z 8
_cell_length_a 53.884(3)
_cell_length_b 9.5839(5)
_cell_length_c 18.7832(9)
_cell_measurement_reflns_used 856
_cell_measurement_temperature 90(2)
_cell_measurement_theta_max 27.2582
_cell_measurement_theta_min 2.2930
_cell_volume 9696.3(9)
_computing_cell_refinement 'SAINT V8.30C (Bruker AXS Inc., 2013)'
_computing_data_collection 'Bruker APEX2 (Bruker, 2011)'
_computing_data_reduction 'SAINT V8.30C (Bruker AXS Inc., 2013)'
_computing_molecular_graphics 'CrystalMaker (Palmer, 2010)'
_computing_publication_material 'Bruker SHELXTL (Bruker, 2011)'
_computing_structure_refinement 'SHELXL-2013 (Sheldrick, 2013)'
_computing_structure_solution 'SHELXL-2013 (Sheldrick, 2013)'
_diffrn_ambient_temperature 90(2)
_diffrn_measured_fraction_theta_full 0.999
_diffrn_measured_fraction_theta_max 0.999
_diffrn_measurement_device_type 'Bruker APEX-II CCD'
_diffrn_measurement_method '\f and \w scans'
_diffrn_radiation_monochromator graphite
_diffrn_radiation_source 'fine-focus sealed tube'
_diffrn_radiation_type MoK\a
_diffrn_radiation_wavelength 0.71073
_diffrn_reflns_av_R_equivalents 0.0619
_diffrn_reflns_av_unetI/netI 0.0434
_diffrn_reflns_Laue_measured_fraction_full 0.999
_diffrn_reflns_Laue_measured_fraction_max 0.999
_diffrn_reflns_limit_h_max 67
_diffrn_reflns_limit_h_min -67
_diffrn_reflns_limit_k_max 11
_diffrn_reflns_limit_k_min -11
_diffrn_reflns_limit_l_max 23
_diffrn_reflns_limit_l_min -20
_diffrn_reflns_number 55032
_diffrn_reflns_point_group_measured_fraction_full 0.999
_diffrn_reflns_point_group_measured_fraction_max 0.999
_diffrn_reflns_theta_full 25.242
_diffrn_reflns_theta_max 26.372
_diffrn_reflns_theta_min 2.158
_exptl_absorpt_coefficient_mu 2.306
_exptl_absorpt_correction_T_max 0.84
_exptl_absorpt_correction_T_min 0.76
_exptl_absorpt_correction_type multi-scan
_exptl_absorpt_process_details 'SADABS V2012/1 (Bruker AXS Inc.)'
_exptl_crystal_colour green-blue
_exptl_crystal_density_diffrn 2.245
_exptl_crystal_density_meas 2.28(2)
_exptl_crystal_density_method flotation
_exptl_crystal_description block
_exptl_crystal_F_000 6392
_exptl_crystal_size_max 0.121
_exptl_crystal_size_mid 0.121
_exptl_crystal_size_min 0.076
_refine_diff_density_max 1.627
_refine_diff_density_min -0.480
_refine_diff_density_rms 0.122
_refine_ls_extinction_method none
_refine_ls_goodness_of_fit_ref 1.033
_refine_ls_hydrogen_treatment mixed
_refine_ls_matrix_type full
_refine_ls_number_parameters 703
_refine_ls_number_reflns 9899
_refine_ls_number_restraints 252
_refine_ls_restrained_S_all 1.020
_refine_ls_R_factor_all 0.0476
_refine_ls_R_factor_gt 0.0317
_refine_ls_shift/su_max 0.002
_refine_ls_shift/su_mean 0.000
_refine_ls_structure_factor_coef Fsqd
_refine_ls_weighting_details
;
 w=1/[\s^2^(Fo^2^)+(0.0284P)^2^+10.5994P]
 where P=(Fo^2^+2Fc^2^)/3
;
_refine_ls_weighting_scheme calc
_refine_ls_wR_factor_gt 0.0620
_refine_ls_wR_factor_ref 0.0661
_reflns_Friedel_coverage 0.000
_reflns_number_gt 7966
_reflns_number_total 9899
_reflns_threshold_expression 'I > 2\s(I)'
_cod_data_source_file c3ce41728j.txt
_cod_data_source_block compound7
_cod_original_cell_volume 9696.3(8)
_cod_database_code 7213582
_shelx_space_group_comment
;
The symmetry employed for this shelxl refinement is uniquely defined
by the following loop, which should always be used as a source of
symmetry information in preference to the above space-group names.
They are only intended as comments.
;
_shelx_estimated_absorpt_t_min 0.768
_shelx_estimated_absorpt_t_max 0.844
_shelxl_version_number 2013-2

loop_
_space_group_symop_operation_xyz
'x, y, z'
'-x, y, -z+1/2'
'x+1/2, y+1/2, z'
'-x+1/2, y+1/2, -z+1/2'
'-x, -y, -z'
'x, -y, z-1/2'
'-x+1/2, -y+1/2, -z'
'x+1/2, -y+1/2, z-1/2'

loop_
_atom_site_label
_atom_site_type_symbol
_atom_site_fract_x
_atom_site_fract_y
_atom_site_fract_z
_atom_site_U_iso_or_equiv
_atom_site_adp_type
_atom_site_occupancy
_atom_site_site_symmetry_order
_atom_site_calc_flag
_atom_site_refinement_flags_posn
_atom_site_refinement_flags_adp
Mo1 Mo 0.40593(2) 0.57178(4) 0.27422(2) 0.00991(8) Uani 1 1 d . U
Mo2 Mo 0.39149(2) 0.31642(4) 0.38596(2) 0.01020(8) Uani 1 1 d . U
Mo3 Mo 0.32635(2) 0.30677(4) 0.40175(2) 0.00982(8) Uani 1 1 d . U
Mo4 Mo 0.30417(2) 0.50314(4) 0.24442(2) 0.00934(8) Uani 1 1 d . U
Mo5 Mo 0.35344(2) 0.69458(3) 0.19184(2) 0.00916(8) Uani 1 1 d . U
Cu1 Cu 0.46926(2) 0.36339(5) 0.07308(3) 0.01019(11) Uani 1 1 d . U
Cu2 Cu 0.31561(2) 0.26293(5) 0.11493(2) 0.01055(11) Uani 1 1 d . U
P1 P 0.49304(2) 0.38306(10) -0.08701(5) 0.0098(2) Uani 1 1 d . U
P2 P 0.35899(2) 0.32977(10) 0.23506(5) 0.0081(2) Uani 1 1 d . U
P3 P 0.35277(2) 0.38662(10) -0.13130(5) 0.0087(2) Uani 1 1 d . U
O1 O 0.43789(5) 0.5078(3) 0.06614(16) 0.0191(7) Uani 1 1 d D U
H1A H 0.4302(8) 0.542(5) 0.0324(18) 0.023 Uiso 1 1 d D U
H1B H 0.4318(8) 0.542(5) 0.1016(17) 0.023 Uiso 1 1 d D U
O2 O 0.47609(5) 0.4023(3) -0.02570(14) 0.0125(6) Uani 1 1 d . U
O3 O 0.47758(5) 0.3183(3) -0.15198(15) 0.0143(6) Uani 1 1 d D U
H3' H 0.4628(4) 0.335(5) -0.156(2) 0.017 Uiso 1 1 d D U
O4 O 0.50511(5) 0.5148(3) -0.11318(14) 0.0121(6) Uani 1 1 d . U
O5 O 0.42225(5) 0.5542(3) 0.19842(15) 0.0179(6) Uani 1 1 d . U
O6 O 0.42635(5) 0.6548(3) 0.33165(15) 0.0165(6) Uani 1 1 d . U
O7 O 0.40868(5) 0.3809(3) 0.30746(14) 0.0116(6) Uani 1 1 d . U
O8 O 0.37157(5) 0.4664(3) 0.21442(14) 0.0105(6) Uani 1 1 d . U
O9 O 0.38380(5) 0.7167(3) 0.24822(14) 0.0111(6) Uani 1 1 d . U
O10 O 0.36377(5) 0.6921(3) 0.10625(14) 0.0156(6) Uani 1 1 d . U
O11 O 0.34250(5) 0.8582(3) 0.20396(14) 0.0139(6) Uani 1 1 d . U
O12 O 0.32267(5) 0.5953(3) 0.17189(14) 0.0101(6) Uani 1 1 d . U
O13 O 0.28554(5) 0.6296(3) 0.27626(15) 0.0162(6) Uani 1 1 d . U
O14 O 0.28460(5) 0.4086(3) 0.18927(14) 0.0128(6) Uani 1 1 d . U
O15 O 0.30700(4) 0.3862(3) 0.32778(14) 0.0107(6) Uani 1 1 d . U
O16 O 0.35784(5) 0.3118(3) 0.31745(13) 0.0093(5) Uani 1 1 d . U
O17 O 0.32352(5) 0.1337(3) 0.38299(14) 0.0161(6) Uani 1 1 d . U
O18 O 0.30967(5) 0.3238(3) 0.47614(15) 0.0166(6) Uani 1 1 d . U
O19 O 0.36092(5) 0.2962(3) 0.44992(14) 0.0121(6) Uani 1 1 d D U
H19' H 0.3631(8) 0.318(4) 0.4918(12) 0.015 Uiso 1 1 d D U
O20 O 0.40977(5) 0.3637(3) 0.45756(14) 0.0159(6) Uani 1 1 d . U
O21 O 0.39645(5) 0.1434(3) 0.37491(15) 0.0161(6) Uani 1 1 d . U
O22 O 0.33221(5) 0.3252(3) 0.20531(13) 0.0095(5) Uani 1 1 d . U
O23 O 0.32865(6) 0.4205(3) 0.06470(15) 0.0161(6) Uani 1 1 d D U
H23A H 0.3261(8) 0.492(3) 0.088(2) 0.019 Uiso 1 1 d D U
H23B H 0.3318(8) 0.438(5) 0.0233(12) 0.019 Uiso 1 1 d D U
O24 O 0.33697(4) 0.4640(3) -0.07833(13) 0.0092(6) Uani 1 1 d . U
O25 O 0.33916(5) 0.3868(3) -0.20488(13) 0.0093(6) Uani 1 1 d . U
O26 O 0.37876(5) 0.4550(3) -0.13474(13) 0.0092(6) Uani 1 1 d . U
N1 N 0.44889(6) 0.1946(3) 0.04769(17) 0.0118(7) Uani 1 1 d . U
N2 N 0.46315(6) 0.2934(3) 0.17253(17) 0.0111(7) Uani 1 1 d . U
N3 N 0.29337(6) 0.2040(3) 0.03308(17) 0.0112(7) Uani 1 1 d . U
N4 N 0.29925(6) 0.1072(3) 0.16397(17) 0.0106(7) Uani 1 1 d . U
C1 C 0.44043(7) 0.1554(4) -0.0159(2) 0.0181(9) Uani 1 1 d . U
H1 H 0.4443 0.2104 -0.0562 0.022 Uiso 1 1 calc R U
C2 C 0.42593(8) 0.0349(5) -0.0259(2) 0.0213(10) Uani 1 1 d . U
H2 H 0.4200 0.0095 -0.0722 0.026 Uiso 1 1 calc R U
C3 C 0.42033(8) -0.0458(5) 0.0317(2) 0.0199(10) Uani 1 1 d . U
H3 H 0.4107 -0.1283 0.0254 0.024 Uiso 1 1 calc R U
C4 C 0.42883(7) -0.0060(4) 0.1002(2) 0.0141(8) Uani 1 1 d . U
C5 C 0.44271(7) 0.1164(4) 0.1051(2) 0.0114(8) Uani 1 1 d . U
C6 C 0.42363(8) -0.0791(4) 0.1647(2) 0.0197(9) Uani 1 1 d . U
H6 H 0.4144 -0.1634 0.1621 0.024 Uiso 1 1 calc R U
C7 C 0.43147(7) -0.0313(4) 0.2288(2) 0.0186(9) Uani 1 1 d . U
H7 H 0.4280 -0.0834 0.2703 0.022 Uiso 1 1 calc R U
C8 C 0.44507(7) 0.0981(4) 0.2352(2) 0.0146(9) Uani 1 1 d . U
C9 C 0.45063(7) 0.1699(4) 0.1728(2) 0.0120(8) Uani 1 1 d . U
C10 C 0.45273(7) 0.1596(4) 0.3002(2) 0.0170(9) Uani 1 1 d . U
H10 H 0.4497 0.1140 0.3440 0.020 Uiso 1 1 calc R U
C11 C 0.46468(7) 0.2862(4) 0.2996(2) 0.0149(9) Uani 1 1 d . U
H11 H 0.4696 0.3298 0.3431 0.018 Uiso 1 1 calc R U
C12 C 0.46956(7) 0.3507(4) 0.2346(2) 0.0134(8) Uani 1 1 d . U
H12 H 0.4777 0.4385 0.2349 0.016 Uiso 1 1 calc R U
C13 C 0.29028(7) 0.2592(4) -0.0313(2) 0.0134(8) Uani 1 1 d . U
H13 H 0.3003 0.3362 -0.0443 0.016 Uiso 1 1 calc R U
C14 C 0.27270(7) 0.2077(4) -0.0807(2) 0.0153(9) Uani 1 1 d . U
H14 H 0.2709 0.2502 -0.1263 0.018 Uiso 1 1 calc R U
C15 C 0.25816(8) 0.0966(5) -0.0639(2) 0.0190(9) Uani 1 1 d . U
H15 H 0.2463 0.0611 -0.0976 0.023 Uiso 1 1 calc R U
C16 C 0.26098(7) 0.0351(4) 0.0041(2) 0.0148(9) Uani 1 1 d . U
C17 C 0.24564(8) -0.0749(5) 0.0296(2) 0.0209(10) Uani 1 1 d . U
H17 H 0.2337 -0.1170 -0.0018 0.025 Uiso 1 1 calc R U
C18 C 0.24782(7) -0.1201(5) 0.0977(2) 0.0198(9) Uani 1 1 d . U
H18 H 0.2372 -0.1921 0.1135 0.024 Uiso 1 1 calc R U
C19 C 0.26602(7) -0.0605(4) 0.1467(2) 0.0140(8) Uani 1 1 d . U
C20 C 0.27872(7) 0.0946(4) 0.0508(2) 0.0124(8) Uani 1 1 d . U
C21 C 0.28144(7) 0.0442(4) 0.1224(2) 0.0113(8) Uani 1 1 d . U
C22 C 0.26894(7) -0.0982(4) 0.2193(2) 0.0173(9) Uani 1 1 d . U
H22 H 0.2585 -0.1669 0.2393 0.021 Uiso 1 1 calc R U
C23 C 0.28696(8) -0.0348(5) 0.2603(2) 0.0198(10) Uani 1 1 d . U
H23 H 0.2894 -0.0608 0.3088 0.024 Uiso 1 1 calc R U
C24 C 0.30178(7) 0.0678(4) 0.2310(2) 0.0137(9) Uani 1 1 d . U
H24 H 0.3142 0.1112 0.2603 0.016 Uiso 1 1 calc R U
C25 C 0.51671(7) 0.2544(4) -0.0690(2) 0.0171(9) Uani 1 1 d . U
H25A H 0.5244 0.2295 -0.1146 0.021 Uiso 1 1 calc R U
H25B H 0.5298 0.2973 -0.0381 0.021 Uiso 1 1 calc R U
C26 C 0.50821(7) 0.1224(4) -0.0342(2) 0.0132(8) Uani 1 1 d . U
C27 C 0.49859(7) 0.0113(4) -0.0738(2) 0.0160(9) Uani 1 1 d . U
H27 H 0.4974 0.0175 -0.1243 0.019 Uiso 1 1 calc R U
C28 C 0.49070(7) -0.1087(4) -0.0395(2) 0.0154(9) Uani 1 1 d . U
H28 H 0.4844 -0.1840 -0.0675 0.018 Uiso 1 1 calc R U
C29 C 0.37569(7) 0.1836(4) 0.2013(2) 0.0116(8) Uani 1 1 d . U
H29A H 0.3935 0.1915 0.2157 0.014 Uiso 1 1 calc R U
H29B H 0.3691 0.0963 0.2219 0.014 Uiso 1 1 calc R U
C30 C 0.37312(7) 0.1781(4) 0.1208(2) 0.0102(8) Uani 1 1 d . U
C31 C 0.38628(7) 0.2719(4) 0.0798(2) 0.0123(8) Uani 1 1 d . U
H31 H 0.3982 0.3318 0.1020 0.015 Uiso 1 1 calc R U
C32 C 0.38207(7) 0.2783(4) 0.0068(2) 0.0124(8) Uani 1 1 d . U
H32 H 0.3914 0.3417 -0.0207 0.015 Uiso 1 1 calc R U
C33 C 0.35648(7) 0.0875(4) 0.0872(2) 0.0111(8) Uani 1 1 d . U
H33 H 0.3481 0.0198 0.1145 0.013 Uiso 1 1 calc R U
C34 C 0.35198(7) 0.0949(4) 0.0137(2) 0.0116(8) Uani 1 1 d . U
H34 H 0.3404 0.0329 -0.0087 0.014 Uiso 1 1 calc R U
C35 C 0.36434(7) 0.1927(4) -0.0267(2) 0.0103(8) Uani 1 1 d . U
C36 C 0.35765(7) 0.2078(4) -0.1055(2) 0.0113(8) Uani 1 1 d . U
H36A H 0.3424 0.1538 -0.1165 0.014 Uiso 1 1 calc R U
H36B H 0.3712 0.1680 -0.1337 0.014 Uiso 1 1 calc R U

loop_
_atom_site_aniso_label
_atom_site_aniso_U_11
_atom_site_aniso_U_22
_atom_site_aniso_U_33
_atom_site_aniso_U_23
_atom_site_aniso_U_13
_atom_site_aniso_U_12
Mo1 0.00969(16) 0.01294(18) 0.00717(17) 0.00018(14) 0.00111(13) -0.00001(14)
Mo2 0.01079(16) 0.01254(18) 0.00715(17) 0.00091(14) -0.00224(13) 0.00190(14)
Mo3 0.01121(16) 0.01161(18) 0.00662(17) 0.00198(14) -0.00015(13) -0.00051(14)
Mo4 0.00977(16) 0.01099(17) 0.00722(17) 0.00130(14) -0.00070(13) 0.00114(13)
Mo5 0.01187(16) 0.00983(17) 0.00580(17) 0.00177(14) 0.00062(13) 0.00011(13)
Cu1 0.0116(2) 0.0098(2) 0.0091(3) 0.00094(19) -0.00066(19) -0.00272(19)
Cu2 0.0133(2) 0.0117(3) 0.0066(2) 0.00136(19) -0.00186(19) -0.00342(19)
P1 0.0125(5) 0.0084(5) 0.0083(5) 0.0005(4) -0.0006(4) -0.0027(4)
P2 0.0097(5) 0.0088(5) 0.0057(5) -0.0003(4) -0.0008(4) 0.0011(4)
P3 0.0113(5) 0.0097(5) 0.0050(5) 0.0004(4) 0.0007(4) -0.0006(4)
O1 0.0187(16) 0.0302(18) 0.0083(16) -0.0005(14) 0.0006(12) 0.0104(14)
O2 0.0146(14) 0.0150(15) 0.0079(14) -0.0014(11) 0.0002(11) -0.0018(11)
O3 0.0140(14) 0.0158(15) 0.0130(15) -0.0047(12) -0.0008(12) -0.0034(12)
O4 0.0136(13) 0.0112(14) 0.0115(15) 0.0033(11) -0.0015(11) -0.0051(11)
O5 0.0167(14) 0.0211(16) 0.0162(16) 0.0017(13) 0.0052(12) 0.0040(12)
O6 0.0150(14) 0.0215(16) 0.0131(15) -0.0011(12) -0.0001(12) -0.0019(12)
O7 0.0109(13) 0.0139(14) 0.0099(14) 0.0005(11) 0.0003(11) 0.0037(11)
O8 0.0115(13) 0.0120(14) 0.0079(14) 0.0008(11) -0.0002(11) 0.0009(11)
O9 0.0145(13) 0.0107(14) 0.0083(14) 0.0001(11) 0.0033(11) -0.0006(11)
O10 0.0171(14) 0.0200(16) 0.0099(15) 0.0033(12) 0.0003(11) 0.0006(12)
O11 0.0174(14) 0.0111(14) 0.0130(15) 0.0022(12) -0.0003(12) 0.0005(12)
O12 0.0125(13) 0.0098(14) 0.0082(14) 0.0011(11) -0.0001(11) 0.0025(11)
O13 0.0167(14) 0.0173(15) 0.0148(16) 0.0014(12) 0.0032(12) 0.0038(12)
O14 0.0121(13) 0.0170(15) 0.0091(14) 0.0029(12) -0.0018(11) -0.0006(11)
O15 0.0090(13) 0.0149(15) 0.0082(14) 0.0018(11) 0.0001(11) 0.0000(11)
O16 0.0120(13) 0.0100(14) 0.0058(13) 0.0001(11) -0.0003(10) 0.0004(11)
O17 0.0235(15) 0.0147(15) 0.0101(15) 0.0037(12) -0.0020(12) -0.0020(12)
O18 0.0162(14) 0.0209(16) 0.0128(15) 0.0046(12) 0.0019(12) 0.0000(12)
O19 0.0171(14) 0.0144(15) 0.0047(14) 0.0008(12) -0.0023(11) -0.0005(12)
O20 0.0171(14) 0.0219(16) 0.0084(15) 0.0024(12) -0.0039(12) 0.0003(12)
O21 0.0170(14) 0.0159(15) 0.0153(16) 0.0017(12) -0.0033(12) 0.0013(12)
O22 0.0131(13) 0.0096(14) 0.0058(13) 0.0006(11) 0.0001(10) 0.0008(11)
O23 0.0300(17) 0.0107(15) 0.0077(15) 0.0003(12) 0.0017(13) -0.0046(13)
O24 0.0103(13) 0.0114(14) 0.0059(14) 0.0003(11) -0.0002(10) 0.0023(11)
O25 0.0125(13) 0.0090(14) 0.0064(14) -0.0005(11) 0.0019(11) -0.0005(11)
O26 0.0107(13) 0.0111(14) 0.0059(14) 0.0006(11) 0.0010(11) -0.0004(11)
N1 0.0108(16) 0.0121(17) 0.0124(17) -0.0040(14) 0.0012(13) -0.0034(13)
N2 0.0086(15) 0.0130(17) 0.0117(17) 0.0019(14) -0.0021(13) -0.0017(13)
N3 0.0103(16) 0.0141(18) 0.0090(17) -0.0005(14) -0.0010(13) -0.0002(13)
N4 0.0120(16) 0.0105(17) 0.0092(17) 0.0001(13) 0.0004(13) -0.0003(13)
C1 0.017(2) 0.020(2) 0.017(2) -0.0070(18) 0.0022(18) -0.0020(17)
C2 0.024(2) 0.023(2) 0.017(2) -0.0112(19) 0.0026(19) -0.0071(19)
C3 0.018(2) 0.017(2) 0.024(2) -0.0096(19) 0.0054(18) -0.0046(18)
C4 0.0096(19) 0.009(2) 0.024(2) -0.0038(17) 0.0067(17) 0.0007(16)
C5 0.0101(18) 0.0070(19) 0.017(2) 0.0011(16) 0.0048(16) 0.0017(15)
C6 0.019(2) 0.010(2) 0.030(3) 0.0023(18) 0.0023(19) -0.0042(17)
C7 0.017(2) 0.015(2) 0.024(2) 0.0065(18) 0.0057(18) 0.0003(17)
C8 0.0093(19) 0.016(2) 0.019(2) 0.0051(17) 0.0000(17) 0.0012(16)
C9 0.0074(18) 0.013(2) 0.016(2) 0.0027(16) 0.0020(16) 0.0005(15)
C10 0.014(2) 0.020(2) 0.018(2) 0.0089(18) 0.0006(17) -0.0006(17)
C11 0.0118(19) 0.023(2) 0.010(2) 0.0013(17) -0.0024(16) -0.0009(17)
C12 0.0103(19) 0.014(2) 0.016(2) 0.0034(17) -0.0013(16) 0.0005(16)
C13 0.0132(19) 0.016(2) 0.011(2) -0.0020(17) 0.0003(16) -0.0001(16)
C14 0.017(2) 0.024(2) 0.005(2) -0.0007(17) 0.0015(16) 0.0036(18)
C15 0.016(2) 0.028(3) 0.013(2) -0.0083(18) -0.0025(17) 0.0009(18)
C16 0.0094(19) 0.019(2) 0.016(2) -0.0068(17) 0.0019(16) 0.0006(16)
C17 0.016(2) 0.020(2) 0.027(3) -0.0055(19) -0.0047(19) -0.0031(18)
C18 0.014(2) 0.015(2) 0.031(3) -0.0029(19) 0.0023(18) -0.0047(17)
C19 0.0093(19) 0.011(2) 0.021(2) -0.0023(17) 0.0021(16) -0.0003(16)
C20 0.0090(18) 0.015(2) 0.013(2) -0.0028(16) -0.0005(15) 0.0014(15)
C21 0.0097(18) 0.010(2) 0.014(2) -0.0025(16) 0.0022(16) -0.0006(15)
C22 0.015(2) 0.014(2) 0.024(2) 0.0087(18) 0.0047(17) -0.0019(17)
C23 0.024(2) 0.022(2) 0.014(2) 0.0034(18) 0.0020(18) 0.0025(18)
C24 0.016(2) 0.014(2) 0.011(2) 0.0009(17) -0.0014(16) 0.0009(16)
C25 0.016(2) 0.012(2) 0.023(2) 0.0032(18) 0.0013(18) 0.0019(17)
C26 0.0098(19) 0.0096(19) 0.020(2) 0.0011(17) 0.0021(17) 0.0047(16)
C27 0.020(2) 0.015(2) 0.012(2) -0.0008(17) -0.0008(17) 0.0051(17)
C28 0.017(2) 0.008(2) 0.021(2) -0.0045(17) -0.0031(18) 0.0009(16)
C29 0.016(2) 0.0105(19) 0.0081(19) 0.0030(16) 0.0011(16) 0.0014(16)
C30 0.0108(18) 0.010(2) 0.0095(19) 0.0009(16) 0.0007(15) 0.0058(15)
C31 0.0128(19) 0.013(2) 0.011(2) -0.0005(16) -0.0015(16) -0.0012(16)
C32 0.015(2) 0.013(2) 0.009(2) 0.0031(16) 0.0037(16) -0.0014(16)
C33 0.0145(19) 0.009(2) 0.010(2) 0.0006(16) 0.0056(16) 0.0013(15)
C34 0.0121(19) 0.010(2) 0.012(2) -0.0018(16) 0.0003(16) -0.0013(15)
C35 0.0149(19) 0.010(2) 0.0064(19) 0.0004(15) 0.0006(15) 0.0038(16)
C36 0.016(2) 0.010(2) 0.008(2) 0.0009(16) 0.0020(16) -0.0004(16)

loop_
_atom_type_symbol
_atom_type_description
_atom_type_scat_dispersion_real
_atom_type_scat_dispersion_imag
_atom_type_scat_source
C C 0.0033 0.0016 'International Tables Vol C Tables 4.2.6.8 and 6.1.1.4'
H H 0.0000 0.0000 'International Tables Vol C Tables 4.2.6.8 and 6.1.1.4'
N N 0.0061 0.0033 'International Tables Vol C Tables 4.2.6.8 and 6.1.1.4'
O O 0.0106 0.0060 'International Tables Vol C Tables 4.2.6.8 and 6.1.1.4'
P P 0.1023 0.0942 'International Tables Vol C Tables 4.2.6.8 and 6.1.1.4'
Cu Cu 0.3201 1.2651 'International Tables Vol C Tables 4.2.6.8 and 6.1.1.4'
Mo Mo -1.6832 0.6857 'International Tables Vol C Tables 4.2.6.8 and 6.1.1.4'

loop_
_geom_angle_atom_site_label_1
_geom_angle_atom_site_label_2
_geom_angle_atom_site_label_3
_geom_angle
_geom_angle_site_symmetry_1
_geom_angle_site_symmetry_3
O5 Mo1 O6 103.55(13) . .
O5 Mo1 O9 101.19(12) . .
O6 Mo1 O9 102.20(12) . .
O5 Mo1 O7 97.99(12) . .
O6 Mo1 O7 101.15(12) . .
O9 Mo1 O7 145.19(11) . .
O5 Mo1 O26 165.15(12) . 6_566
O6 Mo1 O26 89.70(11) . 6_566
O9 Mo1 O26 82.15(10) . 6_566
O7 Mo1 O26 72.50(10) . 6_566
O5 Mo1 O8 88.64(11) . .
O6 Mo1 O8 167.67(12) . .
O9 Mo1 O8 73.16(10) . .
O7 Mo1 O8 78.57(10) . .
O26 Mo1 O8 78.42(9) 6_566 .
O21 Mo2 O20 105.50(13) . .
O21 Mo2 O7 98.26(13) . .
O20 Mo2 O7 104.25(12) . .
O21 Mo2 O19 96.31(12) . .
O20 Mo2 O19 91.07(12) . .
O7 Mo2 O19 155.11(11) . .
O21 Mo2 O16 92.23(11) . .
O20 Mo2 O16 156.51(12) . .
O7 Mo2 O16 87.91(10) . .
O19 Mo2 O16 71.42(10) . .
O21 Mo2 O26 161.63(11) . 6_566
O20 Mo2 O26 92.44(11) . 6_566
O7 Mo2 O26 72.95(10) . 6_566
O19 Mo2 O26 87.12(10) . 6_566
O16 Mo2 O26 71.70(9) . 6_566
O18 Mo3 O17 102.63(14) . .
O18 Mo3 O15 106.02(12) . .
O17 Mo3 O15 101.41(12) . .
O18 Mo3 O19 97.89(12) . .
O17 Mo3 O19 96.79(12) . .
O15 Mo3 O19 145.74(11) . .
O18 Mo3 O24 84.77(12) . 6_566
O17 Mo3 O24 170.38(11) . 6_566
O15 Mo3 O24 82.14(10) . 6_566
O19 Mo3 O24 75.90(10) . 6_566
O18 Mo3 O16 164.62(11) . .
O17 Mo3 O16 86.72(11) . .
O15 Mo3 O16 83.66(10) . .
O19 Mo3 O16 68.58(10) . .
O24 Mo3 O16 84.78(9) 6_566 .
O13 Mo4 O14 103.34(13) . .
O13 Mo4 O12 104.20(12) . .
O14 Mo4 O12 97.86(12) . .
O13 Mo4 O15 99.41(12) . .
O14 Mo4 O15 102.53(12) . .
O12 Mo4 O15 144.14(10) . .
O13 Mo4 O25 90.72(11) . 6_566
O14 Mo4 O25 163.40(11) . 6_566
O12 Mo4 O25 69.74(10) . 6_566
O15 Mo4 O25 83.49(10) . 6_566
O13 Mo4 O22 176.62(11) . .
O14 Mo4 O22 79.74(11) . .
O12 Mo4 O22 76.55(10) . .
O15 Mo4 O22 78.45(10) . .
O25 Mo4 O22 86.46(9) 6_566 .
O11 Mo5 O10 105.19(13) . .
O11 Mo5 O9 96.73(12) . .
O10 Mo5 O9 102.89(12) . .
O11 Mo5 O12 100.45(12) . .
O10 Mo5 O12 96.31(12) . .
O9 Mo5 O12 149.84(11) . .
O11 Mo5 O25 94.38(11) . 6_566
O10 Mo5 O25 158.76(12) . 6_566
O9 Mo5 O25 82.53(10) . 6_566
O12 Mo5 O25 71.65(10) . 6_566
O11 Mo5 O8 161.96(11) . .
O10 Mo5 O8 90.68(11) . .
O9 Mo5 O8 70.91(10) . .
O12 Mo5 O8 85.97(9) . .
O25 Mo5 O8 71.48(9) 6_566 .
O2 Cu1 O4 95.94(11) . 5_665
O2 Cu1 N1 92.58(12) . .
O4 Cu1 N1 162.74(12) 5_665 .
O2 Cu1 N2 171.62(12) . .
O4 Cu1 N2 88.48(12) 5_665 .
N1 Cu1 N2 81.36(13) . .
O2 Cu1 O1 89.32(11) . .
O4 Cu1 O1 100.52(12) 5_665 .
N1 Cu1 O1 94.55(13) . .
N2 Cu1 O1 96.89(12) . .
O23 Cu2 N4 174.90(13) . .
O23 Cu2 O22 91.23(11) . .
N4 Cu2 O22 91.40(12) . .
O23 Cu2 N3 93.65(13) . .
N4 Cu2 N3 83.09(13) . .
O22 Cu2 N3 169.97(12) . .
O2 P1 O4 115.09(16) . .
O2 P1 O3 108.72(15) . .
O4 P1 O3 107.39(15) . .
O2 P1 C25 112.55(18) . .
O4 P1 C25 108.97(17) . .
O3 P1 C25 103.36(18) . .
O8 P2 O22 110.58(15) . .
O8 P2 O16 112.08(15) . .
O22 P2 O16 107.19(15) . .
O8 P2 C29 110.47(17) . .
O22 P2 C29 109.02(17) . .
O16 P2 C29 107.36(16) . .
O24 P3 O25 108.91(14) . .
O24 P3 O26 110.14(15) . .
O25 P3 O26 111.68(14) . .
O24 P3 C36 111.62(17) . .
O25 P3 C36 107.71(16) . .
O26 P3 C36 106.78(16) . .
Cu1 O1 H1A 132(3) . .
Cu1 O1 H1B 122(3) . .
H1A O1 H1B 105(5) . .
P1 O2 Cu1 147.86(17) . .
P1 O3 H3' 120(3) . .
P1 O4 Cu1 133.18(16) . 5_665
Mo2 O7 Mo1 122.10(14) . .
P2 O8 Mo1 126.29(14) . .
P2 O8 Mo5 129.52(14) . .
Mo1 O8 Mo5 90.25(9) . .
Mo1 O9 Mo5 125.44(14) . .
Mo4 O12 Mo5 123.04(13) . .
Mo3 O15 Mo4 150.19(14) . .
P2 O16 Mo2 121.65(14) . .
P2 O16 Mo3 135.96(14) . .
Mo2 O16 Mo3 101.85(10) . .
Mo3 O19 Mo2 117.77(13) . .
Mo3 O19 H19' 121(3) . .
Mo2 O19 H19' 116(3) . .
P2 O22 Cu2 135.74(16) . .
P2 O22 Mo4 117.43(14) . .
Cu2 O22 Mo4 101.65(10) . .
Cu2 O23 H23A 109(3) . .
Cu2 O23 H23B 136(3) . .
H23A O23 H23B 112(5) . .
P3 O24 Mo3 120.07(15) . 6_565
P3 O25 Mo5 127.31(14) . 6_565
P3 O25 Mo4 136.13(15) . 6_565
Mo5 O25 Mo4 95.53(9) 6_565 6_565
P3 O26 Mo1 125.44(14) . 6_565
P3 O26 Mo2 130.87(15) . 6_565
Mo1 O26 Mo2 92.20(9) 6_565 6_565
C1 N1 C5 118.2(3) . .
C1 N1 Cu1 128.1(3) . .
C5 N1 Cu1 113.6(3) . .
C12 N2 C9 118.3(3) . .
C12 N2 Cu1 129.0(3) . .
C9 N2 Cu1 112.7(3) . .
C13 N3 C20 118.2(3) . .
C13 N3 Cu2 130.1(3) . .
C20 N3 Cu2 111.6(2) . .
C24 N4 C21 118.3(3) . .
C24 N4 Cu2 128.8(3) . .
C21 N4 Cu2 112.6(3) . .
N1 C1 C2 122.1(4) . .
N1 C1 H1 119.0 . .
C2 C1 H1 119.0 . .
C3 C2 C1 119.5(4) . .
C3 C2 H2 120.2 . .
C1 C2 H2 120.2 . .
C2 C3 C4 119.7(4) . .
C2 C3 H3 120.1 . .
C4 C3 H3 120.1 . .
C5 C4 C3 116.7(4) . .
C5 C4 C6 118.2(4) . .
C3 C4 C6 125.1(4) . .
N1 C5 C4 123.7(4) . .
N1 C5 C9 115.8(3) . .
C4 C5 C9 120.6(4) . .
C7 C6 C4 121.7(4) . .
C7 C6 H6 119.1 . .
C4 C6 H6 119.1 . .
C6 C7 C8 120.9(4) . .
C6 C7 H7 119.5 . .
C8 C7 H7 119.5 . .
C9 C8 C10 117.2(4) . .
C9 C8 C7 118.2(4) . .
C10 C8 C7 124.6(4) . .
N2 C9 C8 123.3(4) . .
N2 C9 C5 116.4(3) . .
C8 C9 C5 120.3(4) . .
C11 C10 C8 119.2(4) . .
C11 C10 H10 120.4 . .
C8 C10 H10 120.4 . .
C10 C11 C12 119.8(4) . .
C10 C11 H11 120.1 . .
C12 C11 H11 120.1 . .
N2 C12 C11 122.2(4) . .
N2 C12 H12 118.9 . .
C11 C12 H12 118.9 . .
N3 C13 C14 122.0(4) . .
N3 C13 H13 119.0 . .
C14 C13 H13 119.0 . .
C15 C14 C13 120.3(4) . .
C15 C14 H14 119.8 . .
C13 C14 H14 119.8 . .
C14 C15 C16 119.2(4) . .
C14 C15 H15 120.4 . .
C16 C15 H15 120.4 . .
C20 C16 C15 116.8(4) . .
C20 C16 C17 118.7(4) . .
C15 C16 C17 124.2(4) . .
C18 C17 C16 121.1(4) . .
C18 C17 H17 119.4 . .
C16 C17 H17 119.4 . .
C17 C18 C19 121.1(4) . .
C17 C18 H18 119.5 . .
C19 C18 H18 119.5 . .
C21 C19 C22 116.7(4) . .
C21 C19 C18 118.6(4) . .
C22 C19 C18 124.7(4) . .
N3 C20 C16 123.5(4) . .
N3 C20 C21 116.4(3) . .
C16 C20 C21 120.1(4) . .
N4 C21 C19 123.4(4) . .
N4 C21 C20 116.2(3) . .
C19 C21 C20 120.4(4) . .
C23 C22 C19 119.2(4) . .
C23 C22 H22 120.4 . .
C19 C22 H22 120.4 . .
C22 C23 C24 119.9(4) . .
C22 C23 H23 120.1 . .
C24 C23 H23 120.1 . .
N4 C24 C23 122.4(4) . .
N4 C24 H24 118.8 . .
C23 C24 H24 118.8 . .
C26 C25 P1 115.8(3) . .
C26 C25 H25A 108.3 . .
P1 C25 H25A 108.3 . .
C26 C25 H25B 108.3 . .
P1 C25 H25B 108.3 . .
H25A C25 H25B 107.4 . .
C28 C26 C27 117.7(4) 5_655 .
C28 C26 C25 120.6(4) 5_655 .
C27 C26 C25 121.7(4) . .
C28 C27 C26 120.0(4) . .
C28 C27 H27 120.0 . .
C26 C27 H27 120.0 . .
C26 C28 C27 122.3(4) 5_655 .
C26 C28 H28 118.9 5_655 .
C27 C28 H28 118.9 . .
C30 C29 P2 110.3(3) . .
C30 C29 H29A 109.6 . .
P2 C29 H29A 109.6 . .
C30 C29 H29B 109.6 . .
P2 C29 H29B 109.6 . .
H29A C29 H29B 108.1 . .
C33 C30 C31 119.1(4) . .
C33 C30 C29 121.0(3) . .
C31 C30 C29 119.7(3) . .
C32 C31 C30 120.3(4) . .
C32 C31 H31 119.8 . .
C30 C31 H31 119.8 . .
C31 C32 C35 120.8(4) . .
C31 C32 H32 119.6 . .
C35 C32 H32 119.6 . .
C30 C33 C34 120.6(4) . .
C30 C33 H33 119.7 . .
C34 C33 H33 119.7 . .
C35 C34 C33 120.1(4) . .
C35 C34 H34 119.9 . .
C33 C34 H34 119.9 . .
C34 C35 C32 118.9(3) . .
C34 C35 C36 119.5(3) . .
C32 C35 C36 121.6(3) . .
C35 C36 P3 112.5(3) . .
C35 C36 H36A 109.1 . .
P3 C36 H36A 109.1 . .
C35 C36 H36B 109.1 . .
P3 C36 H36B 109.1 . .
H36A C36 H36B 107.8 . .

loop_
_geom_bond_atom_site_label_1
_geom_bond_atom_site_label_2
_geom_bond_distance
_geom_bond_site_symmetry_2
Mo1 O5 1.703(3) .
Mo1 O6 1.715(3) .
Mo1 O9 1.886(3) .
Mo1 O7 1.938(3) .
Mo1 O26 2.296(3) 6_566
Mo1 O8 2.365(2) .
Mo2 O21 1.693(3) .
Mo2 O20 1.706(3) .
Mo2 O7 1.868(3) .
Mo2 O19 2.075(3) .
Mo2 O16 2.195(2) .
Mo2 O26 2.326(3) 6_566
Mo3 O18 1.690(3) .
Mo3 O17 1.702(3) .
Mo3 O15 1.875(2) .
Mo3 O19 2.051(3) .
Mo3 O24 2.298(3) 6_566
Mo3 O16 2.353(3) .
Mo4 O13 1.693(3) .
Mo4 O14 1.716(3) .
Mo4 O12 1.925(3) .
Mo4 O15 1.928(3) .
Mo4 O25 2.340(2) 6_566
Mo4 O22 2.407(3) .
Mo5 O11 1.693(3) .
Mo5 O10 1.716(3) .
Mo5 O9 1.935(3) .
Mo5 O12 1.939(3) .
Mo5 O25 2.246(3) 6_566
Mo5 O8 2.427(3) .
Cu1 O2 1.938(3) .
Cu1 O4 1.945(3) 5_665
Cu1 N1 2.005(3) .
Cu1 N2 2.021(3) .
Cu1 O1 2.186(3) .
Cu2 O23 1.924(3) .
Cu2 N4 1.975(3) .
Cu2 O22 1.988(3) .
Cu2 N3 2.004(3) .
P1 O2 1.501(3) .
P1 O4 1.508(3) .
P1 O3 1.585(3) .
P1 C25 1.799(4) .
P2 O8 1.530(3) .
P2 O22 1.533(3) .
P2 O16 1.560(3) .
P2 C29 1.791(4) .
P3 O24 1.520(3) .
P3 O25 1.546(3) .
P3 O26 1.549(3) .
P3 C36 1.798(4) .
O1 H1A 0.816(19) .
O1 H1B 0.821(19) .
O3 H3' 0.815(19) .
O4 Cu1 1.945(3) 5_665
O19 H19' 0.820(19) .
O23 H23A 0.821(19) .
O23 H23B 0.818(19) .
O24 Mo3 2.298(3) 6_565
O25 Mo5 2.246(3) 6_565
O25 Mo4 2.340(2) 6_565
O26 Mo1 2.296(3) 6_565
O26 Mo2 2.325(3) 6_565
N1 C1 1.322(5) .
N1 C5 1.362(5) .
N2 C12 1.325(5) .
N2 C9 1.362(5) .
N3 C13 1.327(5) .
N3 C20 1.360(5) .
N4 C24 1.317(5) .
N4 C21 1.362(5) .
C1 C2 1.404(6) .
C1 H1 0.9500 .
C2 C3 1.370(6) .
C2 H2 0.9500 .
C3 C4 1.406(6) .
C3 H3 0.9500 .
C4 C5 1.393(5) .
C4 C6 1.434(6) .
C5 C9 1.427(6) .
C6 C7 1.345(6) .
C6 H6 0.9500 .
C7 C8 1.444(6) .
C7 H7 0.9500 .
C8 C9 1.398(6) .
C8 C10 1.408(6) .
C10 C11 1.374(6) .
C10 H10 0.9500 .
C11 C12 1.400(6) .
C11 H11 0.9500 .
C12 H12 0.9500 .
C13 C14 1.398(5) .
C13 H13 0.9500 .
C14 C15 1.364(6) .
C14 H14 0.9500 .
C15 C16 1.412(6) .
C15 H15 0.9500 .
C16 C20 1.400(5) .
C16 C17 1.431(6) .
C17 C18 1.351(6) .
C17 H17 0.9500 .
C18 C19 1.444(6) .
C18 H18 0.9500 .
C19 C21 1.388(5) .
C19 C22 1.416(6) .
C20 C21 1.432(5) .
C22 C23 1.365(6) .
C22 H22 0.9500 .
C23 C24 1.391(6) .
C23 H23 0.9500 .
C24 H24 0.9500 .
C25 C26 1.501(6) .
C25 H25A 0.9900 .
C25 H25B 0.9900 .
C26 C28 1.391(6) 5_655
C26 C27 1.391(6) .
C27 C28 1.391(6) .
C27 H27 0.9500 .
C28 C26 1.391(6) 5_655
C28 H28 0.9500 .
C29 C30 1.517(5) .
C29 H29A 0.9900 .
C29 H29B 0.9900 .
C30 C33 1.387(5) .
C30 C31 1.390(5) .
C31 C32 1.384(5) .
C31 H31 0.9500 .
C32 C35 1.396(5) .
C32 H32 0.9500 .
C33 C34 1.398(5) .
C33 H33 0.9500 .
C34 C35 1.387(5) .
C34 H34 0.9500 .
C35 C36 1.520(5) .
C36 H36A 0.9900 .
C36 H36B 0.9900 .
